data_7047198
loop_
_publ_author_name
'Schubert, Lea'
'Doerenkamp, Carsten'
'Haverkamp, Sandra'
'Heletta, Lukas'
'Eckert, Hellmut'
'P\"ottgen, Rainer'

_publ_section_title
;
 Sc<sub>5</sub>Pd<sub>4</sub>Si<sub>6</sub>- crystal structure and
 <sup>29</sup>Si/<sup>45</sup>Sc solid state MAS NMR spectroscopic
 investigations.
;
_journal_issue 37
_journal_name_full 'Dalton transactions (Cambridge, England : 2003)'
_journal_page_first 13025
_journal_page_last 13031
_journal_paper_doi 10.1039/c8dt02083c
_journal_volume 47
_journal_year 2018
_chemical_formula_sum 'Pd4 Sc5 Si6'
_chemical_formula_weight 818.9
_space_group_IT_number 71
_space_group_name_Hall '-I 2 2'
_space_group_name_H-M_alt 'I m m m'
_symmetry_cell_setting orthorhombic
_symmetry_Int_Tables_number 71
_symmetry_space_group_name_Hall '-I 2 2'
_symmetry_space_group_name_H-M 'I m m m'
_cell_angle_alpha 90
_cell_angle_beta 90
_cell_angle_gamma 90
_cell_formula_units_Z 2
_cell_length_a 3.9767(3)
_cell_length_b 9.4598(7)
_cell_length_c 13.159(1)
_cell_measurement_temperature 293
_cell_volume 495.03(6)
_diffrn_ambient_temperature 293
_diffrn_measured_fraction_theta_full 0.99
_diffrn_measured_fraction_theta_max 0.99
_diffrn_measurement_device 'four-circle diffractometer'
_diffrn_measurement_device_type 'IPDS Stoe'
_diffrn_measurement_method '??integration method??'
_diffrn_radiation_monochromator graphite
_diffrn_radiation_probe x-ray
_diffrn_radiation_type X-ray
_diffrn_radiation_wavelength 0.71359
_diffrn_reflns_av_R_equivalents 0.0194
_diffrn_reflns_av_unetI/netI 0.006
_diffrn_reflns_limit_h_max 5
_diffrn_reflns_limit_h_min -6
_diffrn_reflns_limit_k_max 14
_diffrn_reflns_limit_k_min -14
_diffrn_reflns_limit_l_max 19
_diffrn_reflns_limit_l_min -20
_diffrn_reflns_number 3526
_diffrn_reflns_theta_full 33.44
_diffrn_reflns_theta_max 33.44
_diffrn_reflns_theta_min 2.66
_exptl_absorpt_coefficient_mu 11.0
_exptl_crystal_density_diffrn 5.49
_exptl_crystal_F_000 746
_refine_diff_density_max 0.35
_refine_diff_density_min -0.26
_refine_ls_extinction_coef 450(30)
_refine_ls_extinction_method 'B-C type 1 Lorentzian isotropic (Becker & Coppens, 1974)'
_refine_ls_goodness_of_fit_gt 0.97
_refine_ls_goodness_of_fit_ref 0.96
_refine_ls_number_constraints 0
_refine_ls_number_parameters 29
_refine_ls_number_reflns 578
_refine_ls_number_restraints 0
_refine_ls_R_factor_all 0.0124
_refine_ls_R_factor_gt 0.0096
_refine_ls_shift/su_max 0.0197
_refine_ls_shift/su_mean 0.0038
_refine_ls_structure_factor_coef Fsqd
_refine_ls_weighting_details w=1/(\s^2^(I)+0.0004I^2^)
_refine_ls_weighting_scheme sigma
_refine_ls_wR_factor_gt 0.0235
_refine_ls_wR_factor_ref 0.0245
_reflns_number_gt 529
_reflns_number_total 578
_reflns_threshold_expression I>3\s(I)
_cod_data_source_file c8dt02083c1.cif
_cod_data_source_block I
_cod_depositor_comments
;
The following automatic conversions were performed:

'_diffrn_radiation_probe' value 'X-ray' changed to 'x-ray' according
to
/home/data/users/saulius/crontab/automatic-downloads/rss-feeds/RSC/lib/dictionaries/cif_core.dic
dictionary named 'cif_core.dic' version 2.4.2 from 2011-04-26.

Automatic conversion script
Id: cif_fix_values 4973 2017-02-22 13:04:09Z antanas 

 Adding full bibliography for 7047198.cif.
;
_cod_original_cell_volume 495.0
_cod_original_sg_symbol_Hall '-I -2x;-2y;-2z'
_cod_database_code 7047198

loop_
_space_group_symop_id
_space_group_symop_operation_xyz
1 x,y,z
2 -x,-y,z
3 -x,y,-z
4 x,-y,-z
5 -x,-y,-z
6 x,y,-z
7 x,-y,z
8 -x,y,z
9 x+1/2,y+1/2,z+1/2
10 -x+1/2,-y+1/2,z+1/2
11 -x+1/2,y+1/2,-z+1/2
12 x+1/2,-y+1/2,-z+1/2
13 -x+1/2,-y+1/2,-z+1/2
14 x+1/2,y+1/2,-z+1/2
15 x+1/2,-y+1/2,z+1/2
16 -x+1/2,y+1/2,z+1/2

loop_
_atom_site_label
_atom_site_type_symbol
_atom_site_fract_x
_atom_site_fract_y
_atom_site_fract_z
_atom_site_adp_type
_atom_site_U_iso_or_equiv
_atom_site_site_symmetry_multiplicity
_atom_site_occupancy
_atom_site_calc_flag
Sc1 Sc 0 0 0 Uani 0.00910(15) 2 1 d
Sc2 Sc 0 0 0.27248(3) Uani 0.00553(9) 4 1 d
Sc3 Sc 0 0.17190(4) 0.5 Uani 0.00582(9) 4 1 d
Pd Pd 0 0.267282(12) 0.168439(10) Uani 0.00613(4) 8 1 d
Si1 Si 0 0.37633(5) 0.35364(4) Uani 0.00648(11) 8 1 d
Si2 Si 0.5 0 0.41114(5) Uani 0.00546(14) 4 1 d

loop_
_atom_site_aniso_label
_atom_site_aniso_type_symbol
_atom_site_aniso_U_11
_atom_site_aniso_U_22
_atom_site_aniso_U_33
_atom_site_aniso_U_12
_atom_site_aniso_U_13
_atom_site_aniso_U_23
Sc1 Sc 0.0098(3) 0.0099(2) 0.0076(3) 0 0 0
Sc2 Sc 0.00548(17) 0.00596(15) 0.00514(17) 0 0 0
Sc3 Sc 0.00689(16) 0.00527(16) 0.00531(17) 0 0 0
Pd Pd 0.00589(7) 0.00546(7) 0.00705(7) 0 0 0.00081(3)
Si1 Si 0.00554(19) 0.00549(16) 0.0084(2) 0 0 0.00083(13)
Si2 Si 0.0062(3) 0.0051(2) 0.0051(2) 0 0 0

loop_
_atom_type_symbol
_atom_type_scat_dispersion_real
_atom_type_scat_dispersion_imag
_atom_type_scat_source
Pd -0.9757 1.0318 'International Tables Vol C tables 4.2.6.8 and 6.1.1.1'
Sc 0.2568 0.3799 'International Tables Vol C tables 4.2.6.8 and 6.1.1.1'
Si 0.0844 0.0726 'International Tables Vol C tables 4.2.6.8 and 6.1.1.1'

loop_
_geom_bond_atom_site_label_1
_geom_bond_atom_site_label_2
_geom_bond_site_symmetry_2
_geom_bond_distance
Sc1 Sc2 . 3.5855(7)
Sc1 Sc2 3_555 3.5855(7)
Sc1 Pd . 3.3624(4)
Sc1 Pd 2_555 3.3624(4)
Sc1 Pd 3_555 3.3624(4)
Sc1 Pd 4_555 3.3624(4)
Sc1 Si1 9_444 3.0053(5)
Sc1 Si1 9_544 3.0053(5)
Sc1 Si1 10_454 3.0053(5)
Sc1 Si1 10_554 3.0053(5)
Sc1 Si1 11_445 3.0053(5)
Sc1 Si1 11_545 3.0053(5)
Sc1 Si1 12_455 3.0053(5)
Sc1 Si1 12_555 3.0053(5)
Sc2 Sc3 . 3.4071(6)
Sc2 Sc3 2_555 3.4071(6)
Sc2 Pd . 2.8753(4)
Sc2 Pd 2_555 2.8753(4)
Sc2 Pd 11_445 3.0667(3)
Sc2 Pd 11_545 3.0667(3)
Sc2 Pd 12_455 3.0667(3)
Sc2 Pd 12_555 3.0667(3)
Sc2 Si1 11_445 2.8419(5)
Sc2 Si1 11_545 2.8419(5)
Sc2 Si1 12_455 2.8419(5)
Sc2 Si1 12_555 2.8419(5)
Sc2 Si2 1_455 2.6987(6)
Sc2 Si2 . 2.6987(6)
Sc3 Sc3 2_555 3.2522(7)
Sc3 Pd 10_455 3.0327(4)
Sc3 Pd 10_555 3.0327(4)
Sc3 Pd 12_455 3.0327(4)
Sc3 Pd 12_555 3.0327(4)
Sc3 Si1 . 2.7294(6)
Sc3 Si1 3_556 2.7294(6)
Sc3 Si2 1_455 2.8222(5)
Sc3 Si2 . 2.8222(5)
Sc3 Si2 3_556 2.8222(5)
Sc3 Si2 3_656 2.8222(5)
Pd Pd 12_455 2.9442(4)
Pd Pd 12_555 2.9442(4)
Pd Si1 . 2.6464(6)
Pd Si1 12_455 2.4256(4)
Pd Si1 12_555 2.4256(4)
Pd Si2 11_555 2.4378(4)
Si1 Si1 2_565 2.3398(7)
Si2 Si2 3_656 2.3386(10)
